data_9012931
loop_
_publ_author_name
'Kohlhaas, R.'
'Dunner Ph'
'Schmitz-Pranghe N'

_publ_section_title
;
 Uber die temperaturabhangigkeit der gitterparameter von eisen, kobalt
 und nickel im bereich hoher temperaturen
 Sample: at T = 719 C
;
_journal_name_full 'Zeitschrift fur Angewandte Physik'
_journal_page_first 245
_journal_page_last 249
_journal_volume 23
_journal_year 1967
_chemical_compound_source Synthetic
_chemical_formula_sum Co
_chemical_name_common Cobalt
_chemical_name_mineral Cobalt
_space_group_IT_number 225
_symmetry_space_group_name_Hall '-F 4 2 3'
_symmetry_space_group_name_H-M 'F m -3 m'
_cell_angle_alpha 90
_cell_angle_beta 90
_cell_angle_gamma 90
_cell_length_a 3.5784
_cell_length_b 3.5784
_cell_length_c 3.5784
_cell_formula_units_Z 4
_cell_volume 45.821
_database_code_amcsd 0015728
_diffrn_ambient_temperature 992.15
_exptl_crystal_density_diffrn 8.543
_cod_original_sg_symbol_H-M 'F m 3 m'
_cod_database_code 9012931

loop_
_space_group_symop_operation_xyz
x,y,z
x,1/2+y,1/2+z
1/2+x,y,1/2+z
1/2+x,1/2+y,z
z,-x,y
z,1/2-x,1/2+y
1/2+z,-x,1/2+y
1/2+z,1/2-x,y
-y,z,-x
-y,1/2+z,1/2-x
1/2-y,z,1/2-x
1/2-y,1/2+z,-x
x,-y,z
x,1/2-y,1/2+z
1/2+x,-y,1/2+z
1/2+x,1/2-y,z
-z,x,-y
-z,1/2+x,1/2-y
1/2-z,x,1/2-y
1/2-z,1/2+x,-y
y,-z,x
y,1/2-z,1/2+x
1/2+y,-z,1/2+x
1/2+y,1/2-z,x
-x,y,-z
-x,1/2+y,1/2-z
1/2-x,y,1/2-z
1/2-x,1/2+y,-z
x,-z,-y
x,1/2-z,1/2-y
1/2+x,-z,1/2-y
1/2+x,1/2-z,-y
-z,y,x
-z,1/2+y,1/2+x
1/2-z,y,1/2+x
1/2-z,1/2+y,x
y,-x,-z
y,1/2-x,1/2-z
1/2+y,-x,1/2-z
1/2+y,1/2-x,-z
-x,z,y
-x,1/2+z,1/2+y
1/2-x,z,1/2+y
1/2-x,1/2+z,y
z,-y,-x
z,1/2-y,1/2-x
1/2+z,-y,1/2-x
1/2+z,1/2-y,-x
-y,x,z
-y,1/2+x,1/2+z
1/2-y,x,1/2+z
1/2-y,1/2+x,z
x,z,y
x,1/2+z,1/2+y
1/2+x,z,1/2+y
1/2+x,1/2+z,y
-z,-y,-x
-z,1/2-y,1/2-x
1/2-z,-y,1/2-x
1/2-z,1/2-y,-x
y,x,z
y,1/2+x,1/2+z
1/2+y,x,1/2+z
1/2+y,1/2+x,z
-x,-z,-y
-x,1/2-z,1/2-y
1/2-x,-z,1/2-y
1/2-x,1/2-z,-y
z,y,x
z,1/2+y,1/2+x
1/2+z,y,1/2+x
1/2+z,1/2+y,x
-y,-x,-z
-y,1/2-x,1/2-z
1/2-y,-x,1/2-z
1/2-y,1/2-x,-z
z,x,-y
z,1/2+x,1/2-y
1/2+z,x,1/2-y
1/2+z,1/2+x,-y
-y,-z,x
-y,1/2-z,1/2+x
1/2-y,-z,1/2+x
1/2-y,1/2-z,x
x,y,-z
x,1/2+y,1/2-z
1/2+x,y,1/2-z
1/2+x,1/2+y,-z
-z,-x,y
-z,1/2-x,1/2+y
1/2-z,-x,1/2+y
1/2-z,1/2-x,y
y,z,-x
y,1/2+z,1/2-x
1/2+y,z,1/2-x
1/2+y,1/2+z,-x
-x,-y,z
-x,1/2-y,1/2+z
1/2-x,-y,1/2+z
1/2-x,1/2-y,z
-z,x,y
-z,1/2+x,1/2+y
1/2-z,x,1/2+y
1/2-z,1/2+x,y
y,-z,-x
y,1/2-z,1/2-x
1/2+y,-z,1/2-x
1/2+y,1/2-z,-x
-x,y,z
-x,1/2+y,1/2+z
1/2-x,y,1/2+z
1/2-x,1/2+y,z
z,-x,-y
z,1/2-x,1/2-y
1/2+z,-x,1/2-y
1/2+z,1/2-x,-y
-y,z,x
-y,1/2+z,1/2+x
1/2-y,z,1/2+x
1/2-y,1/2+z,x
x,-y,-z
x,1/2-y,1/2-z
1/2+x,-y,1/2-z
1/2+x,1/2-y,-z
-x,z,-y
-x,1/2+z,1/2-y
1/2-x,z,1/2-y
1/2-x,1/2+z,-y
z,-y,x
z,1/2-y,1/2+x
1/2+z,-y,1/2+x
1/2+z,1/2-y,x
-y,x,-z
-y,1/2+x,1/2-z
1/2-y,x,1/2-z
1/2-y,1/2+x,-z
x,-z,y
x,1/2-z,1/2+y
1/2+x,-z,1/2+y
1/2+x,1/2-z,y
-z,y,-x
-z,1/2+y,1/2-x
1/2-z,y,1/2-x
1/2-z,1/2+y,-x
y,-x,z
y,1/2-x,1/2+z
1/2+y,-x,1/2+z
1/2+y,1/2-x,z
-x,-z,y
-x,1/2-z,1/2+y
1/2-x,-z,1/2+y
1/2-x,1/2-z,y
z,y,-x
z,1/2+y,1/2-x
1/2+z,y,1/2-x
1/2+z,1/2+y,-x
-y,-x,z
-y,1/2-x,1/2+z
1/2-y,-x,1/2+z
1/2-y,1/2-x,z
x,z,-y
x,1/2+z,1/2-y
1/2+x,z,1/2-y
1/2+x,1/2+z,-y
-z,-y,x
-z,1/2-y,1/2+x
1/2-z,-y,1/2+x
1/2-z,1/2-y,x
y,x,-z
y,1/2+x,1/2-z
1/2+y,x,1/2-z
1/2+y,1/2+x,-z
-z,-x,-y
-z,1/2-x,1/2-y
1/2-z,-x,1/2-y
1/2-z,1/2-x,-y
y,z,x
y,1/2+z,1/2+x
1/2+y,z,1/2+x
1/2+y,1/2+z,x
-x,-y,-z
-x,1/2-y,1/2-z
1/2-x,-y,1/2-z
1/2-x,1/2-y,-z
z,x,y
z,1/2+x,1/2+y
1/2+z,x,1/2+y
1/2+z,1/2+x,y
-y,-z,-x
-y,1/2-z,1/2-x
1/2-y,-z,1/2-x
1/2-y,1/2-z,-x

loop_
_atom_site_label
_atom_site_fract_x
_atom_site_fract_y
_atom_site_fract_z
Co 0.00000 0.00000 0.00000

loop_
_cod_related_entry_id
_cod_related_entry_database
_cod_related_entry_code
1 ChemSpider 94547
2 AMCSD 0015728
